data_4111929
loop_
_publ_author_name
'Devarajulu Sureshkumar'
'Srinivasa Murthy Koutha'
'Srinivasan Chandrasekaran'

_publ_section_title
;
 Chemistry of Tetrathiomolybdate: Aziridine Ring Opening Reactions and
 Facile Synthesis of Interesting Sulfur Heterocycles
;
_journal_name_full 'Journal of the American Chemical Society'
_journal_page_first 12760
_journal_page_last 12761
_journal_paper_doi 10.1021/ja052969z
_journal_volume 127
_journal_year 2005
_chemical_compound_source 'see text'
_chemical_formula_moiety 'C13 H17 N O3 S3'
_chemical_formula_sum 'C13 H17 N O3 S3'
_chemical_formula_weight 331.49
_chemical_melting_point 428
_chemical_name_common 'Bridged disulfide'
_chemical_name_systematic
;
N1-[(1S*2R*4R*5S*)-4-hydroxy-6,7-dithiabicyclo[3.2.1]oct-2-yl]-
4-methyl-1-benzenesulfonamide
;
_space_group_IT_number 2
_symmetry_cell_setting triclinic
_symmetry_Int_Tables_number 2
_symmetry_space_group_name_Hall '-P 1'
_symmetry_space_group_name_H-M 'P -1'
_atom_sites_solution_hydrogens geom
_atom_sites_solution_primary direct
_atom_sites_solution_secondary difmap
_cell_angle_alpha 99.613(9)
_cell_angle_beta 99.698(9)
_cell_angle_gamma 97.747(9)
_cell_formula_units_Z 2
_cell_length_a 6.688(4)
_cell_length_b 10.740(7)
_cell_length_c 12.092(8)
_cell_measurement_reflns_used 600
_cell_measurement_temperature 296(2)
_cell_measurement_theta_max 25.00
_cell_measurement_theta_min 1.74
_cell_volume 832.2(9)
_computing_cell_refinement SMART
_computing_data_collection 'SMART (Bruker, 1998)'
_computing_data_reduction 'SAINT (Bruker, 1998)'
_computing_molecular_graphics 'Ortep-3 for Windows (Farrugia, 1997) and CAMERON (Watkin et al., 1993)'
_computing_publication_material 'PLATON (Spek, 2003)'
_computing_structure_refinement 'SHELXL-97 (Sheldrick, 1997)'
_computing_structure_solution 'SIR92 (Altomare et al., 1993)'
_diffrn_ambient_temperature 296(2)
_diffrn_measured_fraction_theta_full 0.933
_diffrn_measured_fraction_theta_max 0.99
_diffrn_measurement_device_type 'Bruker SMART CCD area detector'
_diffrn_measurement_method '\f and \w scans'
_diffrn_radiation_monochromator graphite
_diffrn_radiation_source 'fine-focus sealed tube'
_diffrn_radiation_type MoK\a
_diffrn_radiation_wavelength 0.71073
_diffrn_reflns_av_R_equivalents 0.0299
_diffrn_reflns_av_sigmaI/netI 0.0365
_diffrn_reflns_limit_h_max 7
_diffrn_reflns_limit_h_min -7
_diffrn_reflns_limit_k_max 12
_diffrn_reflns_limit_k_min -12
_diffrn_reflns_limit_l_max 14
_diffrn_reflns_limit_l_min -14
_diffrn_reflns_number 6676
_diffrn_reflns_reduction_process ' ?'
_diffrn_reflns_theta_full 25.00
_diffrn_reflns_theta_max 25.00
_diffrn_reflns_theta_min 1.74
_exptl_absorpt_coefficient_mu 0.450
_exptl_absorpt_correction_T_max 0.9649
_exptl_absorpt_correction_T_min 0.929
_exptl_absorpt_correction_type multi-scan
_exptl_absorpt_process_details '(SADABS; Sheldrick, 1997)'
_exptl_crystal_colour 'pale yellow'
_exptl_crystal_density_diffrn 1.323
_exptl_crystal_density_method 'Not Measured'
_exptl_crystal_description block
_exptl_crystal_F_000 348
_exptl_crystal_size_max 0.16
_exptl_crystal_size_mid 0.13
_exptl_crystal_size_min 0.08
_refine_diff_density_max 0.361
_refine_diff_density_min -0.348
_refine_diff_density_rms 0.081
_refine_ls_extinction_method none
_refine_ls_goodness_of_fit_ref 1.127
_refine_ls_hydrogen_treatment constr
_refine_ls_matrix_type full
_refine_ls_number_parameters 183
_refine_ls_number_reflns 2728
_refine_ls_number_restraints 0
_refine_ls_restrained_S_all 1.127
_refine_ls_R_factor_all 0.0645
_refine_ls_R_factor_gt 0.0506
_refine_ls_shift/su_max 0.001
_refine_ls_shift/su_mean 0.000
_refine_ls_structure_factor_coef Fsqd
_refine_ls_weighting_details 'calc w=1/[\s^2^(Fo^2^)+(0.0657P)^2^+0.6177P] where P=(Fo^2^+2Fc^2^)/3'
_refine_ls_weighting_scheme calc
_refine_ls_wR_factor_gt 0.1393
_refine_ls_wR_factor_ref 0.1475
_reflns_number_gt 2178
_reflns_number_total 2728
_reflns_threshold_expression I>2sigma(I)
_cod_data_source_file ja052969zsi20050506_083554_08.cif
_cod_data_source_block compound20
_cod_database_code 4111929

loop_
_symmetry_equiv_pos_site_id
_symmetry_equiv_pos_as_xyz
1 x,y,z
2 -x,-y,-z

loop_
_atom_site_label
_atom_site_type_symbol
_atom_site_fract_x
_atom_site_fract_y
_atom_site_fract_z
_atom_site_U_iso_or_equiv
_atom_site_adp_type
_atom_site_occupancy
_atom_site_symmetry_multiplicity
_atom_site_calc_flag
_atom_site_refinement_flags
C13 C 0.3325(5) 0.7526(3) 0.9702(3) 0.0397(7) Uani 1 1 d .
H13 H 0.4355 0.7987 0.9362 0.048 Uiso 1 1 calc R
S1 S 0.35035(13) 0.56455(8) 0.78474(7) 0.0450(3) Uani 1 1 d .
S2 S 0.51399(16) 0.93671(9) 1.17566(9) 0.0615(3) Uani 1 1 d .
S3 S 0.22038(19) 0.96104(10) 1.22534(10) 0.0721(4) Uani 1 1 d .
O3 O -0.1203(4) 0.6422(2) 0.9945(2) 0.0556(7) Uani 1 1 d .
H3 H -0.2074 0.6345 0.9362 0.067 Uiso 1 1 calc R
O2 O 0.2885(4) 0.4236(2) 0.7558(2) 0.0616(7) Uani 1 1 d .
O1 O 0.5679(4) 0.6212(3) 0.7894(2) 0.0645(8) Uani 1 1 d .
N1 N 0.2946(4) 0.6117(3) 0.9123(2) 0.0429(7) Uani 1 1 d .
H1 H 0.2430 0.5550 0.9468 0.051 Uiso 1 1 calc R
C12 C 0.4271(5) 0.7633(3) 1.1019(3) 0.0447(8) Uani 1 1 d .
H12 H 0.5448 0.7179 1.1091 0.054 Uiso 1 1 calc R
C6 C 0.1927(5) 0.6348(3) 0.6815(3) 0.0460(8) Uani 1 1 d .
C10 C 0.0907(6) 0.7911(4) 1.1604(3) 0.0519(9) Uani 1 1 d .
H10 H -0.0098 0.7631 1.2053 0.062 Uiso 1 1 calc R
C8 C 0.1332(5) 0.8176(3) 0.9545(3) 0.0456(8) Uani 1 1 d .
H8A H 0.1744 0.9099 0.9724 0.055 Uiso 1 1 calc R
H8B H 0.0633 0.7939 0.8751 0.055 Uiso 1 1 calc R
C9 C -0.0205(5) 0.7781(3) 1.0319(3) 0.0491(9) Uani 1 1 d .
H9 H -0.1267 0.8327 1.0291 0.059 Uiso 1 1 calc R
C11 C 0.2650(5) 0.7061(3) 1.1665(3) 0.0463(8) Uani 1 1 d .
H11A H 0.3275 0.7086 1.2455 0.056 Uiso 1 1 calc R
H11B H 0.2088 0.6178 1.1304 0.056 Uiso 1 1 calc R
C7 C 0.2811(7) 0.7383(4) 0.6361(4) 0.0613(10) Uani 1 1 d .
H7 H 0.4222 0.7674 0.6545 0.074 Uiso 1 1 calc R
C5 C -0.0240(6) 0.5876(4) 0.6506(3) 0.0568(10) Uani 1 1 d .
H5 H -0.0813 0.5182 0.6785 0.068 Uiso 1 1 calc R
C4 C -0.1501(6) 0.6484(4) 0.5769(3) 0.0646(11) Uani 1 1 d .
H4 H -0.2908 0.6179 0.5567 0.077 Uiso 1 1 calc R
C3 C 0.1505(8) 0.7967(4) 0.5620(4) 0.0749(13) Uani 1 1 d .
H3A H 0.2082 0.8639 0.5317 0.090 Uiso 1 1 calc R
C2 C -0.0668(7) 0.7546(4) 0.5332(3) 0.0647(12) Uani 1 1 d .
C1 C -0.2100(9) 0.8239(5) 0.4576(4) 0.0955(18) Uani 1 1 d .
H1A H -0.3197 0.7619 0.4086 0.115 Uiso 1 1 calc R
H1B H -0.1320 0.8679 0.4117 0.115 Uiso 1 1 calc R
H1C H -0.2666 0.8846 0.5058 0.115 Uiso 1 1 calc R

loop_
_atom_site_aniso_label
_atom_site_aniso_U_11
_atom_site_aniso_U_22
_atom_site_aniso_U_33
_atom_site_aniso_U_23
_atom_site_aniso_U_13
_atom_site_aniso_U_12
C13 0.0422(18) 0.0343(17) 0.0416(18) 0.0091(14) 0.0051(14) 0.0049(13)
S1 0.0463(5) 0.0496(5) 0.0412(5) 0.0086(4) 0.0060(4) 0.0184(4)
S2 0.0639(6) 0.0495(6) 0.0577(6) 0.0028(5) -0.0028(5) -0.0098(5)
S3 0.0877(8) 0.0523(6) 0.0661(7) -0.0142(5) 0.0128(6) 0.0107(5)
O3 0.0434(14) 0.0513(15) 0.0641(17) 0.0081(12) -0.0032(12) 0.0007(11)
O2 0.0872(19) 0.0445(15) 0.0535(16) 0.0046(12) 0.0072(14) 0.0266(13)
O1 0.0455(15) 0.092(2) 0.0603(17) 0.0174(15) 0.0137(12) 0.0194(14)
N1 0.0513(16) 0.0370(15) 0.0429(16) 0.0116(12) 0.0109(13) 0.0095(12)
C12 0.0392(18) 0.048(2) 0.0455(19) 0.0124(15) 0.0003(14) 0.0091(15)
C6 0.052(2) 0.050(2) 0.0360(18) 0.0046(15) 0.0032(15) 0.0172(16)
C10 0.054(2) 0.055(2) 0.047(2) 0.0057(17) 0.0156(17) 0.0089(17)
C8 0.052(2) 0.0374(18) 0.046(2) 0.0112(15) -0.0009(16) 0.0112(15)
C9 0.0421(19) 0.0411(19) 0.062(2) 0.0058(16) 0.0041(16) 0.0135(15)
C11 0.054(2) 0.048(2) 0.0337(17) 0.0094(15) -0.0005(15) 0.0063(16)
C7 0.066(3) 0.049(2) 0.066(3) 0.0172(19) 0.003(2) 0.0039(19)
C5 0.053(2) 0.068(3) 0.052(2) 0.0197(19) 0.0083(17) 0.0094(19)
C4 0.056(2) 0.084(3) 0.051(2) 0.007(2) -0.0028(18) 0.024(2)
C3 0.105(4) 0.048(2) 0.073(3) 0.023(2) 0.007(3) 0.016(2)
C2 0.096(3) 0.053(2) 0.042(2) -0.0008(18) -0.003(2) 0.036(2)
C1 0.147(5) 0.081(3) 0.054(3) 0.001(2) -0.016(3) 0.064(3)

loop_
_atom_type_symbol
_atom_type_description
_atom_type_scat_dispersion_real
_atom_type_scat_dispersion_imag
_atom_type_scat_source
S S 0.1246 0.1234 'International Tables Vol C Tables 4.2.6.8 and 6.1.1.4'
O O 0.0106 0.0060 'International Tables Vol C Tables 4.2.6.8 and 6.1.1.4'
N N 0.0061 0.0033 'International Tables Vol C Tables 4.2.6.8 and 6.1.1.4'
H H 0.0000 0.0000 'International Tables Vol C Tables 4.2.6.8 and 6.1.1.4'
C C 0.0033 0.0016 'International Tables Vol C Tables 4.2.6.8 and 6.1.1.4'

loop_
_geom_angle_atom_site_label_1
_geom_angle_atom_site_label_2
_geom_angle_atom_site_label_3
_geom_angle
N1 C13 C8 113.6(3)
N1 C13 C12 108.2(2)
C8 C13 C12 111.1(3)
N1 C13 H13 107.9
C8 C13 H13 107.9
C12 C13 H13 107.9
O2 S1 O1 119.12(16)
O2 S1 N1 106.44(15)
O1 S1 N1 107.75(15)
O2 S1 C6 108.63(16)
O1 S1 C6 106.51(17)
N1 S1 C6 107.98(15)
C12 S2 S3 95.05(12)
C10 S3 S2 94.83(12)
C9 O3 H3 109.5
C13 N1 S1 121.9(2)
C13 N1 H1 119.1
S1 N1 H1 119.1
C11 C12 C13 111.6(3)
C11 C12 S2 106.2(2)
C13 C12 S2 110.8(2)
C11 C12 H12 109.4
C13 C12 H12 109.4
S2 C12 H12 109.4
C7 C6 C5 120.5(3)
C7 C6 S1 120.7(3)
C5 C6 S1 118.7(3)
C11 C10 C9 109.9(3)
C11 C10 S3 106.5(2)
C9 C10 S3 111.7(3)
C11 C10 H10 109.6
C9 C10 H10 109.6
S3 C10 H10 109.6
C9 C8 C13 113.1(3)
C9 C8 H8A 109.0
C13 C8 H8A 109.0
C9 C8 H8B 109.0
C13 C8 H8B 109.0
H8A C8 H8B 107.8
O3 C9 C8 111.9(3)
O3 C9 C10 105.4(3)
C8 C9 C10 112.1(3)
O3 C9 H9 109.1
C8 C9 H9 109.1
C10 C9 H9 109.1
C12 C11 C10 106.4(3)
C12 C11 H11A 110.4
C10 C11 H11A 110.4
C12 C11 H11B 110.4
C10 C11 H11B 110.4
H11A C11 H11B 108.6
C6 C7 C3 119.1(4)
C6 C7 H7 120.4
C3 C7 H7 120.4
C4 C5 C6 119.0(4)
C4 C5 H5 120.5
C6 C5 H5 120.5
C2 C4 C5 121.7(4)
C2 C4 H4 119.1
C5 C4 H4 119.1
C7 C3 C2 121.6(4)
C7 C3 H3A 119.2
C2 C3 H3A 119.2
C4 C2 C3 118.1(4)
C4 C2 C1 120.7(4)
C3 C2 C1 121.3(4)
C2 C1 H1A 109.5
C2 C1 H1B 109.5
H1A C1 H1B 109.5
C2 C1 H1C 109.5
H1A C1 H1C 109.5
H1B C1 H1C 109.5

loop_
_geom_bond_atom_site_label_1
_geom_bond_atom_site_label_2
_geom_bond_distance
C13 N1 1.526(4)
C13 C8 1.584(5)
C13 C12 1.591(5)
C13 H13 0.9800
S1 O2 1.480(3)
S1 O1 1.488(3)
S1 N1 1.661(3)
S1 C6 1.824(3)
S2 C12 1.892(4)
S2 S3 2.184(2)
S3 C10 1.889(4)
O3 C9 1.482(4)
O3 H3 0.8200
N1 H1 0.8600
C12 C11 1.559(5)
C12 H12 0.9800
C6 C7 1.422(5)
C6 C5 1.433(5)
C10 C11 1.574(5)
C10 C9 1.580(5)
C10 H10 0.9800
C8 C9 1.566(5)
C8 H8A 0.9700
C8 H8B 0.9700
C9 H9 0.9800
C11 H11A 0.9700
C11 H11B 0.9700
C7 C3 1.425(6)
C7 H7 0.9300
C5 C4 1.423(5)
C5 H5 0.9300
C4 C2 1.421(6)
C4 H4 0.9300
C3 C2 1.427(7)
C3 H3A 0.9300
C2 C1 1.560(5)
C1 H1A 0.9600
C1 H1B 0.9600
C1 H1C 0.9600

loop_
_geom_torsion_atom_site_label_1
_geom_torsion_atom_site_label_2
_geom_torsion_atom_site_label_3
_geom_torsion_atom_site_label_4
_geom_torsion
C12 S2 S3 C10 0.52(16)
C8 C13 N1 S1 98.4(3)
C12 C13 N1 S1 -137.8(2)
O2 S1 N1 C13 -178.6(2)
O1 S1 N1 C13 52.5(3)
C6 S1 N1 C13 -62.1(3)
N1 C13 C12 C11 -69.9(3)
C8 C13 C12 C11 55.4(4)
N1 C13 C12 S2 171.9(2)
C8 C13 C12 S2 -62.8(3)
S3 S2 C12 C11 -30.9(2)
S3 S2 C12 C13 90.5(2)
O2 S1 C6 C7 -138.6(3)
O1 S1 C6 C7 -9.1(3)
N1 S1 C6 C7 106.4(3)
O2 S1 C6 C5 44.2(3)
O1 S1 C6 C5 173.6(3)
N1 S1 C6 C5 -70.9(3)
S2 S3 C10 C11 29.7(2)
S2 S3 C10 C9 -90.3(2)
N1 C13 C8 C9 75.5(4)
C12 C13 C8 C9 -46.7(4)
C13 C8 C9 O3 -69.5(4)
C13 C8 C9 C10 48.7(4)
C11 C10 C9 O3 64.1(3)
S3 C10 C9 O3 -178.0(2)
C11 C10 C9 C8 -57.9(4)
S3 C10 C9 C8 60.1(3)
C13 C12 C11 C10 -63.6(3)
S2 C12 C11 C10 57.3(3)
C9 C10 C11 C12 64.2(4)
S3 C10 C11 C12 -57.0(3)
C5 C6 C7 C3 1.7(6)
S1 C6 C7 C3 -175.5(3)
C7 C6 C5 C4 -2.0(5)
S1 C6 C5 C4 175.3(3)
C6 C5 C4 C2 0.0(6)
C6 C7 C3 C2 0.5(6)
C5 C4 C2 C3 2.2(6)
C5 C4 C2 C1 -176.8(4)
C7 C3 C2 C4 -2.5(6)
C7 C3 C2 C1 176.5(4)
